data_7127387
loop_
_publ_author_name
'Suzuki, Yuto'
'Tohnai, Norimitsu'
'Saeki, Akinori'
'Hisaki, Ichiro'

_publ_section_title
;
 Hydrogen-bonded organic frameworks of twisted polycyclic aromatic
 hydrocarbon.
;
_journal_issue 87
_journal_name_full 'Chemical communications (Cambridge, England)'
_journal_page_first 13369
_journal_page_last 13372
_journal_paper_doi 10.1039/d0cc06081j
_journal_volume 56
_journal_year 2020
_chemical_formula_moiety 'C54 H32 O8'
_chemical_formula_sum 'C54 H32 O8'
_chemical_formula_weight 808.80
_chemical_name_common CPDBC
_chemical_name_systematic '4,4',4'',4'''-(dibenzo[g,p]chrysene-2,7,10,15-tetrayl)tetrabenzoic acid'
_space_group_crystal_system orthorhombic
_space_group_IT_number 48
_space_group_name_Hall '-P 2ab 2bc'
_space_group_name_H-M_alt 'P n n n :2'
_atom_sites_solution_hydrogens geom
_atom_sites_solution_primary direct
_atom_sites_solution_secondary difmap
_audit_update_record
;
2020-09-04 deposited with the CCDC.	2020-10-05 downloaded from the CCDC.
;
_cell_angle_alpha 90.0000
_cell_angle_beta 90.0000
_cell_angle_gamma 90.0000
_cell_formula_units_Z 2
_cell_length_a 3.7618(5)
_cell_length_b 24.323(3)
_cell_length_c 41.416(6)
_cell_measurement_reflns_used 13822
_cell_measurement_temperature 93
_cell_measurement_theta_max 16.23
_cell_measurement_theta_min 0.58
_cell_volume 3789.5(9)
_computing_cell_refinement 'RAPID AUTO'
_computing_data_collection 'RAPID AUTO (Rigaku, ????)'
_computing_data_reduction 'RAPID AUTO'
_computing_molecular_graphics 'CrystalStructure 4.3'
_computing_publication_material 'CrystalStructure 4.3 (Rigaku, 2018)'
_computing_structure_refinement 'SHELXL Version 2018/1 (Sheldrick, 2008)'
_computing_structure_solution 'SHELXT Version 2014/5 (Sheldrick, 2014)'
_diffrn_ambient_temperature 93
_diffrn_detector_area_resol_mean 5.814
_diffrn_measured_fraction_theta_full 0.999
_diffrn_measured_fraction_theta_max 0.999
_diffrn_measurement_device_type 'SPring-8 BL02B1, PILATUS 3XCdTe 1M'
_diffrn_measurement_method \w
_diffrn_radiation_type synchrotron
_diffrn_radiation_wavelength 0.42860
_diffrn_reflns_av_R_equivalents 0.2226
_diffrn_reflns_av_unetI/netI 0.1003
_diffrn_reflns_Laue_measured_fraction_full 0.999
_diffrn_reflns_Laue_measured_fraction_max 0.999
_diffrn_reflns_limit_h_max 4
_diffrn_reflns_limit_h_min -4
_diffrn_reflns_limit_k_max 31
_diffrn_reflns_limit_k_min -31
_diffrn_reflns_limit_l_max 53
_diffrn_reflns_limit_l_min -53
_diffrn_reflns_number 51032
_diffrn_reflns_point_group_measured_fraction_full 0.999
_diffrn_reflns_point_group_measured_fraction_max 0.999
_diffrn_reflns_theta_full 14.902
_diffrn_reflns_theta_max 16.160
_diffrn_reflns_theta_min 0.585
_diffrn_standards_number 0
_exptl_absorpt_coefficient_mu 0.000
_exptl_absorpt_correction_T_max 1.000
_exptl_absorpt_correction_T_min 0.331
_exptl_absorpt_correction_type multi-scan
_exptl_absorpt_process_details 'ABSCOR (Rigaku, 1995)'
_exptl_crystal_colour yellow
_exptl_crystal_density_diffrn 0.709
_exptl_crystal_density_method 'not measured'
_exptl_crystal_description needle
_exptl_crystal_F_000 864.00
_exptl_crystal_recrystallization_method 'Re-crystallisation from solvent: 5-tert-butyl-m-xylen and N,N-dimethylformamide'
_exptl_crystal_size_max 0.500
_exptl_crystal_size_mid 0.030
_exptl_crystal_size_min 0.030
_refine_diff_density_max 0.26
_refine_diff_density_min -0.31
_refine_ls_extinction_method none
_refine_ls_goodness_of_fit_ref 1.010
_refine_ls_hydrogen_treatment constr
_refine_ls_number_parameters 142
_refine_ls_number_reflns 4341
_refine_ls_number_restraints 0
_refine_ls_R_factor_all 0.0974
_refine_ls_R_factor_gt 0.0763
_refine_ls_shift/su_max 0.001
_refine_ls_structure_factor_coef Fsqd
_refine_ls_weighting_details 'w = 1/[\s^2^(Fo^2^)+(0.1439P)^2^] where P=(Fo^2^+2Fc^2^)/3'
_refine_ls_weighting_scheme calc
_refine_ls_wR_factor_gt 0.2390
_refine_ls_wR_factor_ref 0.2556
_reflns_Friedel_coverage 0.000
_reflns_number_gt 2658
_reflns_number_total 4341
_reflns_threshold_expression F^2^>2.0\s(F^2^)
_cod_data_source_file d0cc06081j2.cif
_cod_data_source_block CPDBC-1
_cod_depositor_comments 'Adding full bibliography for 7127387--7127388.cif.'
_cod_original_sg_symbol_H-M 'P n n n'
_cod_database_code 7127387

loop_
_space_group_symop_id
_space_group_symop_operation_xyz
1 +X,+Y,+Z
2 -X,1/2+Y,1/2+Z
3 1/2+X,-Y,1/2+Z
4 1/2+X,1/2+Y,-Z
5 -X,-Y,-Z
6 +X,-1/2-Y,-1/2-Z
7 -1/2-X,+Y,-1/2-Z
8 -1/2-X,-1/2-Y,+Z

loop_
_atom_site_label
_atom_site_type_symbol
_atom_site_fract_x
_atom_site_fract_y
_atom_site_fract_z
_atom_site_U_iso_or_equiv
_atom_site_adp_type
_atom_site_occupancy
_atom_site_site_symmetry_order
_atom_site_calc_flag
_atom_site_refinement_flags_posn
_atom_site_refinement_flags_adp
_atom_site_refinement_flags_occupancy
_atom_site_disorder_assembly
_atom_site_disorder_group
O1 O 1.0302(5) 0.56204(8) 0.51822(3) 0.0774(5) Uani 1 1 d . . . . .
O2 O 0.7757(5) 0.48424(8) 0.53614(4) 0.0829(6) Uani 1 1 d . . . . .
H2 H 0.854619 0.472076 0.518561 0.099 Uiso 1 1 calc R U . . .
C1 C 0.250000 0.72095(12) 0.750000 0.0469(6) Uani 1 2 d S T P . .
C2 C 0.3232(5) 0.69246(9) 0.71961(4) 0.0480(5) Uani 1 1 d . . . . .
C3 C 0.3069(5) 0.72163(8) 0.68985(4) 0.0473(5) Uani 1 1 d . . . . .
C4 C 0.4057(5) 0.69405(9) 0.66109(4) 0.0525(5) Uani 1 1 d . . . . .
H4 H 0.395179 0.713736 0.641304 0.063 Uiso 1 1 calc R U . . .
C5 C 0.5163(5) 0.63999(9) 0.66044(4) 0.0507(5) Uani 1 1 d . . . . .
C6 C 0.5401(5) 0.61217(9) 0.69002(4) 0.0529(5) Uani 1 1 d . . . . .
H6 H 0.618355 0.575039 0.690389 0.063 Uiso 1 1 calc R U . . .
C7 C 0.4522(5) 0.63778(9) 0.71844(4) 0.0522(5) Uani 1 1 d . . . . .
H7 H 0.478782 0.618078 0.738101 0.063 Uiso 1 1 calc R U . . .
C8 C 0.6096(5) 0.61254(9) 0.62942(4) 0.0547(5) Uani 1 1 d . . . . .
C9 C 0.7668(6) 0.64248(10) 0.60417(4) 0.0587(6) Uani 1 1 d . . . . .
H9 H 0.819486 0.680370 0.607026 0.070 Uiso 1 1 calc R U . . .
C10 C 0.8456(6) 0.61690(10) 0.57500(4) 0.0622(6) Uani 1 1 d . . . . .
H10 H 0.948483 0.637520 0.557912 0.075 Uiso 1 1 calc R U . . .
C11 C 0.7745(6) 0.56129(10) 0.57075(5) 0.0615(6) Uani 1 1 d . . . . .
C12 C 0.6199(6) 0.53135(10) 0.59544(5) 0.0632(6) Uani 1 1 d . . . . .
H12 H 0.567138 0.493489 0.592471 0.076 Uiso 1 1 calc R U . . .
C13 C 0.5417(6) 0.55707(10) 0.62474(5) 0.0589(6) Uani 1 1 d . . . . .
H13 H 0.440128 0.536176 0.641788 0.071 Uiso 1 1 calc R U . . .
C14 C 0.8685(6) 0.53461(12) 0.53946(5) 0.0661(6) Uani 1 1 d . . . . .

loop_
_atom_site_aniso_label
_atom_site_aniso_U_11
_atom_site_aniso_U_22
_atom_site_aniso_U_33
_atom_site_aniso_U_23
_atom_site_aniso_U_13
_atom_site_aniso_U_12
O1 0.0894(12) 0.1135(13) 0.0295(7) -0.0147(8) 0.0116(8) -0.0003(9)
O2 0.1006(14) 0.1112(15) 0.0367(9) -0.0261(9) 0.0154(8) 0.0005(11)
C1 0.0431(13) 0.0807(16) 0.0170(10) 0.000 -0.0012(9) 0.000
C2 0.0449(10) 0.0792(13) 0.0199(8) -0.0008(8) -0.0020(7) -0.0026(8)
C3 0.0466(9) 0.0783(12) 0.0168(7) -0.0003(7) -0.0014(6) -0.0068(8)
C4 0.0517(11) 0.0872(14) 0.0186(8) -0.0029(8) 0.0008(7) -0.0058(9)
C5 0.0481(10) 0.0818(14) 0.0223(8) -0.0067(8) -0.0006(7) -0.0021(9)
C6 0.0547(11) 0.0773(13) 0.0265(9) -0.0025(8) -0.0009(8) -0.0001(9)
C7 0.0525(11) 0.0831(14) 0.0211(8) -0.0003(8) -0.0021(7) -0.0001(9)
C8 0.0530(11) 0.0879(15) 0.0234(8) -0.0078(9) -0.0008(7) 0.0035(10)
C9 0.0609(12) 0.0896(15) 0.0255(9) -0.0063(9) 0.0019(8) 0.0001(11)
C10 0.0616(13) 0.1019(17) 0.0232(9) -0.0083(10) 0.0049(8) 0.0025(11)
C11 0.0602(13) 0.0965(17) 0.0278(9) -0.0101(10) 0.0013(9) 0.0041(11)
C12 0.0668(13) 0.0909(16) 0.0318(10) -0.0114(10) 0.0002(9) 0.0060(11)
C13 0.0604(12) 0.0878(15) 0.0283(9) -0.0081(9) 0.0025(8) -0.0004(10)
C14 0.0687(14) 0.0987(18) 0.0307(10) -0.0153(11) 0.0029(9) 0.0058(12)

loop_
_atom_type_symbol
_atom_type_description
_atom_type_scat_dispersion_real
_atom_type_scat_dispersion_imag
_atom_type_scat_source
C C 0.0000 0.0000
;
International Tables for Crystallography
(Vol. C, Tables 4.2.6.8 and 6.1.1.4)
;
H H 0.0000 0.0000
;
International Tables for Crystallography
(Vol. C, Table 6.1.1.4)
;
O O 0.0000 0.0000
;
International Tables for Crystallography
(Vol. C, Tables 4.2.6.8 and 6.1.1.4)
;

loop_
_geom_angle_atom_site_label_1
_geom_angle_atom_site_label_2
_geom_angle_atom_site_label_3
_geom_angle
_geom_angle_site_symmetry_1
_geom_angle_site_symmetry_3
_geom_angle_publ_flag
C14 O2 H2 109.5 . . ?
C1 C1 C2 118.28(13) 6_577 7_657 ?
C1 C1 C2 118.28(13) 6_577 . ?
C2 C1 C2 123.4(3) 7_657 . ?
C7 C2 C3 116.94(16) . . ?
C7 C2 C1 122.59(17) . . ?
C3 C2 C1 120.05(19) . . ?
C4 C3 C2 118.73(19) . . ?
C4 C3 C3 122.01(12) . 8_675 ?
C2 C3 C3 119.26(12) . 8_675 ?
C5 C4 C3 123.17(17) . . ?
C5 C4 H4 118.4 . . ?
C3 C4 H4 118.4 . . ?
C4 C5 C6 117.51(17) . . ?
C4 C5 C8 121.02(17) . . ?
C6 C5 C8 121.5(2) . . ?
C7 C6 C5 121.0(2) . . ?
C7 C6 H6 119.5 . . ?
C5 C6 H6 119.5 . . ?
C6 C7 C2 122.56(17) . . ?
C6 C7 H7 118.7 . . ?
C2 C7 H7 118.7 . . ?
C13 C8 C9 118.55(17) . . ?
C13 C8 C5 120.87(18) . . ?
C9 C8 C5 120.6(2) . . ?
C10 C9 C8 120.3(2) . . ?
C10 C9 H9 119.9 . . ?
C8 C9 H9 119.9 . . ?
C11 C10 C9 120.3(2) . . ?
C11 C10 H10 119.8 . . ?
C9 C10 H10 119.8 . . ?
C12 C11 C10 119.95(18) . . ?
C12 C11 C14 120.8(2) . . ?
C10 C11 C14 119.2(2) . . ?
C11 C12 C13 119.7(2) . . ?
C11 C12 H12 120.2 . . ?
C13 C12 H12 120.2 . . ?
C8 C13 C12 121.2(2) . . ?
C8 C13 H13 119.4 . . ?
C12 C13 H13 119.4 . . ?
O1 C14 O2 124.25(19) . . ?
O1 C14 C11 119.4(2) . . ?
O2 C14 C11 116.4(2) . . ?

loop_
_geom_bond_atom_site_label_1
_geom_bond_atom_site_label_2
_geom_bond_distance
_geom_bond_site_symmetry_2
_geom_bond_publ_flag
O1 C14 1.260(3) . ?
O2 C14 1.281(3) . ?
O2 H2 0.8400 . ?
C1 C1 1.413(6) 6_577 ?
C1 C2 1.463(2) 7_657 ?
C1 C2 1.463(2) . ?
C2 C7 1.416(3) . ?
C2 C3 1.424(2) . ?
C3 C4 1.416(2) . ?
C3 C3 1.445(4) 8_675 ?
C4 C5 1.379(3) . ?
C4 H4 0.9500 . ?
C5 C6 1.403(3) . ?
C5 C8 1.490(2) . ?
C6 C7 1.372(2) . ?
C6 H6 0.9500 . ?
C7 H7 0.9500 . ?
C8 C13 1.387(3) . ?
C8 C9 1.405(3) . ?
C9 C10 1.391(3) . ?
C9 H9 0.9500 . ?
C10 C11 1.390(3) . ?
C10 H10 0.9500 . ?
C11 C12 1.383(3) . ?
C11 C14 1.492(3) . ?
C12 C13 1.397(3) . ?
C12 H12 0.9500 . ?
C13 H13 0.9500 . ?

loop_
_geom_hbond_atom_site_label_D
_geom_hbond_atom_site_label_H
_geom_hbond_atom_site_label_A
_geom_hbond_site_symmetry_D
_geom_hbond_site_symmetry_H
_geom_hbond_site_symmetry_A
_geom_hbond_distance_DA
_geom_hbond_distance_DH
_geom_hbond_distance_HA
_geom_hbond_angle_DHA
_geom_hbond_publ_flag
O1 H1O O2 . . 5_766 2.620(2) 0.840 1.801 164.6 no

loop_
_geom_torsion_atom_site_label_1
_geom_torsion_atom_site_label_2
_geom_torsion_atom_site_label_3
_geom_torsion_atom_site_label_4
_geom_torsion
_geom_torsion_site_symmetry_1
_geom_torsion_site_symmetry_2
_geom_torsion_site_symmetry_3
_geom_torsion_site_symmetry_4
_geom_torsion_publ_flag
C1 C1 C2 C7 157.14(15) 6_577 . . . ?
C2 C1 C2 C7 -22.86(15) 7_657 . . . ?
C1 C1 C2 C3 -15.20(19) 6_577 . . . ?
C2 C1 C2 C3 164.80(19) 7_657 . . . ?
C7 C2 C3 C4 2.4(3) . . . . ?
C1 C2 C3 C4 175.19(15) . . . . ?
C7 C2 C3 C3 -177.2(2) . . . 8_675 ?
C1 C2 C3 C3 -4.4(3) . . . 8_675 ?
C2 C3 C4 C5 0.2(3) . . . . ?
C3 C3 C4 C5 179.8(2) 8_675 . . . ?
C3 C4 C5 C6 -1.9(3) . . . . ?
C3 C4 C5 C8 178.63(18) . . . . ?
C4 C5 C6 C7 0.8(3) . . . . ?
C8 C5 C6 C7 -179.73(19) . . . . ?
C5 C6 C7 C2 2.0(3) . . . . ?
C3 C2 C7 C6 -3.6(3) . . . . ?
C1 C2 C7 C6 -176.15(17) . . . . ?
C4 C5 C8 C13 -146.0(2) . . . . ?
C6 C5 C8 C13 34.5(3) . . . . ?
C4 C5 C8 C9 33.6(3) . . . . ?
C6 C5 C8 C9 -145.9(2) . . . . ?
C13 C8 C9 C10 1.2(3) . . . . ?
C5 C8 C9 C10 -178.49(19) . . . . ?
C8 C9 C10 C11 -1.0(3) . . . . ?
C9 C10 C11 C12 0.9(3) . . . . ?
C9 C10 C11 C14 -178.8(2) . . . . ?
C10 C11 C12 C13 -1.1(3) . . . . ?
C14 C11 C12 C13 178.6(2) . . . . ?
C9 C8 C13 C12 -1.3(3) . . . . ?
C5 C8 C13 C12 178.32(19) . . . . ?
C11 C12 C13 C8 1.3(3) . . . . ?
C12 C11 C14 O1 -175.3(2) . . . . ?
C10 C11 C14 O1 4.3(3) . . . . ?
C12 C11 C14 O2 4.7(3) . . . . ?
C10 C11 C14 O2 -175.6(2) . . . . ?
